data_8101479
loop_
_publ_author_name
'Armstrong, William H.'
'Bonitatebus, Peter J. Jr.'

_publ_section_title
;
Crystal structure of N,N'-diisopropylethylenediamido-\m(1kN',2kN)-bis(N,N'-
diisopropylethenediamido-1kN,2kN')niobium(V)-bis(tetrahydrofuran)sodium(I), 
[Nb(iPr2en)3{Na(thf)2}]
;
_journal_issue 2
_journal_name_full 'Zeitschrift f\"ur Kristallographie - New Crystal Structures'
_journal_page_first 243
_journal_page_last 244
_journal_volume 214
_journal_year 1999
_chemical_formula_moiety 'C32 H70 N6 Na Nb O2'
_chemical_formula_structural '[Nb (^i^Pr~2~en)~3~ {Na(thf)~2~}]'
_chemical_formula_sum 'C32 H70 N6 Na Nb O2'
_chemical_formula_weight 686.84
_space_group_IT_number 15
_symmetry_cell_setting monoclinic
_symmetry_space_group_name_Hall '-C 2yc'
_symmetry_space_group_name_H-M 'C 1 2/c 1'
_cell_angle_alpha 90.00
_cell_angle_beta 104.230(15)
_cell_angle_gamma 90.00
_cell_formula_units_Z 4
_cell_length_a 16.380(3)
_cell_length_b 13.003(4)
_cell_length_c 18.230(4)
_cell_measurement_temperature 183(2)
_cell_volume 3763.7(14)
_diffrn_ambient_temperature 183(2)
_exptl_crystal_density_diffrn 1.212
_refine_ls_R_factor_obs 0.0441
_refine_ls_wR_factor_obs 0.1124
_cod_depositor_comments
;
The following automatic conversions were performed:
'_symmetry_cell_setting' value 'Monoclinic' changed to 'monoclinic'
according to '/home/saulius/struct/CIF-dictionaries/cif_core.dic'
dictionary named 'cif_core.dic' version 2.4.1 from 2010-06-29.

Automatic conversion script
Id: cif_fix_enum 1527 2010-12-29 10:47:43Z saulius 
;
_cod_original_sg_symbol_H-M 'C 2/c'
_cod_database_code 8101479

loop_
_symmetry_equiv_pos_as_xyz
'x, y, z'
'-x, y, -z+1/2'
'x+1/2, y+1/2, z'
'-x+1/2, y+1/2, -z+1/2'
'-x, -y, -z'
'x, -y, z-1/2'
'-x+1/2, -y+1/2, -z'
'x+1/2, -y+1/2, z-1/2'

loop_
_atom_site_aniso_label
_atom_site_aniso_U_11
_atom_site_aniso_U_22
_atom_site_aniso_U_33
_atom_site_aniso_U_23
_atom_site_aniso_U_13
_atom_site_aniso_U_12
Nb1 0.0795(4) 0.0232(2) 0.0221(3) 0.000 0.0053(2) 0.000
N2 0.065(2) 0.0303(13) 0.025(2) 0.0025(10) 0.0070(13) -0.0028(12)
N3 0.107(3) 0.0280(14) 0.027(2) -0.0002(11) 0.006(2) -0.008(2)
O1 0.094(2) 0.0427(14) 0.041(2) 0.0053(11) 0.0125(14) -0.0111(14)
N1 0.079(2) 0.0331(14) 0.025(2) -0.0022(11) 0.0062(14) -0.0093(14)
C7 0.069(3) 0.047(2) 0.049(3) 0.004(2) 0.010(2) 0.010(2)
C6 0.070(2) 0.039(2) 0.032(2) 0.0046(14) 0.006(2) -0.005(2)
C9 0.096(3) 0.035(2) 0.032(2) -0.0022(14) 0.004(2) -0.012(2)
C5 0.077(2) 0.033(2) 0.027(2) 0.0043(13) 0.004(2) 0.001(2)
C8 0.075(3) 0.058(2) 0.041(3) 0.004(2) -0.001(2) -0.004(2)
C1 0.079(3) 0.036(2) 0.031(2) -0.0047(13) 0.015(2) -0.008(2)
C2 0.083(3) 0.041(2) 0.034(2) 0.0011(15) 0.005(2) -0.015(2)
C4 0.100(3) 0.054(2) 0.049(3) 0.014(2) 0.009(2) -0.020(2)
C16 0.145(5) 0.068(3) 0.055(4) 0.012(2) 0.010(3) -0.024(3)
C12 0.177(6) 0.027(2) 0.037(3) 0.001(2) -0.012(3) -0.021(2)
C15 0.164(6) 0.053(3) 0.075(4) 0.015(2) 0.024(4) 0.001(3)
C14 0.167(6) 0.054(3) 0.094(5) -0.002(3) 0.048(4) -0.034(4)
C11 0.128(4) 0.071(3) 0.035(3) -0.014(2) 0.000(3) 0.007(3)
C10 0.138(5) 0.118(5) 0.057(4) -0.016(3) 0.010(3) -0.066(4)
C13 0.115(5) 0.099(4) 0.114(5) 0.024(4) 0.008(4) -0.038(4)
C3 0.085(3) 0.064(3) 0.053(3) 0.002(2) 0.017(2) -0.008(2)
Na1 0.0739(13) 0.0282(9) 0.0355(12) 0.000 0.0058(9) 0.000

loop_
_atom_site_label
_atom_site_type_symbol
_atom_site_fract_x
_atom_site_fract_y
_atom_site_fract_z
_atom_site_U_iso_or_equiv
_atom_site_thermal_displace_type
_atom_site_occupancy
_atom_site_calc_flag
_atom_site_refinement_flags
_atom_site_disorder_group
Nb1 Nb 0.0000 0.11511(3) 0.2500 0.0429(2) Uani 1 d S .
N2 N 0.0753(2) 0.0127(2) 0.3320(2) 0.0407(7) Uani 1 d . .
N3 N 0.0699(2) 0.2404(2) 0.2995(2) 0.0558(9) Uani 1 d . .
O1 O -0.0079(2) -0.2743(2) 0.3331(2) 0.0600(7) Uani 1 d . .
N1 N 0.0756(2) 0.0845(2) 0.1761(2) 0.0471(8) Uani 1 d . .
C7 C 0.1782(3) -0.1121(3) 0.3025(3) 0.0559(10) Uani 1 d . .
C6 C 0.1655(3) -0.0112(3) 0.3410(2) 0.0483(9) Uani 1 d . .
H6A H 0.1885(3) 0.0434(3) 0.3148(2) 0.058 Uiso 1 calc R .
C9 C 0.1373(3) 0.2458(3) 0.3695(2) 0.0562(11) Uani 1 d . .
H9A H 0.1506(3) 0.1745(3) 0.3855(2) 0.067 Uiso 1 calc R .
C5 C 0.0457(2) -0.0009(2) 0.4011(2) 0.0467(9) Uani 1 d . .
H5A H 0.0688(2) 0.0528(2) 0.4372(2) 0.056 Uiso 1 calc R .
H5B H 0.0644(2) -0.0668(2) 0.4241(2) 0.056 Uiso 1 calc R .
C8 C 0.2208(3) -0.0148(3) 0.4226(2) 0.0606(11) Uani 1 d . .
H8A H 0.2140(3) 0.0479(3) 0.4483(2) 0.091 Uiso 1 calc R .
H8B H 0.2788(3) -0.0225(3) 0.4216(2) 0.091 Uiso 1 calc R .
H8C H 0.2041(3) -0.0720(3) 0.4489(2) 0.091 Uiso 1 calc R .
C1 C 0.0483(3) 0.0041(3) 0.1189(2) 0.0484(9) Uani 1 d . .
H1A H 0.0716(3) -0.0617(3) 0.1388(2) 0.058 Uiso 1 calc R .
H1B H 0.0681(3) 0.0197(3) 0.0742(2) 0.058 Uiso 1 calc R .
C2 C 0.1507(3) 0.1408(3) 0.1678(2) 0.0544(10) Uani 1 d . .
H2A H 0.1691(3) 0.1842(3) 0.2128(2) 0.065 Uiso 1 calc R .
C4 C 0.1297(3) 0.2130(3) 0.0991(2) 0.0694(13) Uani 1 d . .
H4A H 0.0827(3) 0.2556(3) 0.1018(2) 0.104 Uiso 1 calc R .
H4B H 0.1157(3) 0.1730(3) 0.0535(2) 0.104 Uiso 1 calc R .
H4C H 0.1776(3) 0.2556(3) 0.0991(2) 0.104 Uiso 1 calc R .
C16 C 0.0371(4) -0.2890(4) 0.4093(3) 0.092(2) Uani 1 d . .
H16A H 0.0138(4) -0.2460(4) 0.4426(3) 0.110 Uiso 1 calc R .
H16B H 0.0959(4) -0.2711(4) 0.4156(3) 0.110 Uiso 1 calc R .
C12 C 0.0472(4) 0.3404(3) 0.2646(2) 0.087(2) Uani 1 d . .
H12A H 0.0742(4) 0.3509(3) 0.2234(2) 0.104 Uiso 1 calc R .
H12B H 0.0649(4) 0.3948(3) 0.3015(2) 0.104 Uiso 1 calc R .
C15 C 0.0289(5) -0.3992(4) 0.4275(3) 0.098(2) Uani 1 d . .
H15A H 0.0323(5) -0.4093(4) 0.4809(3) 0.118 Uiso 1 calc R .
H15B H 0.0714(5) -0.4410(4) 0.4128(3) 0.118 Uiso 1 calc R .
C14 C -0.0597(5) -0.4225(4) 0.3785(3) 0.102(2) Uani 1 d . .
H14A H -0.0637(5) -0.4933(4) 0.3612(3) 0.123 Uiso 1 calc R .
H14B H -0.1018(5) -0.4108(4) 0.4068(3) 0.123 Uiso 1 calc R .
C11 C 0.1087(4) 0.2975(4) 0.4337(3) 0.082(2) Uani 1 d . .
H11A H 0.0572(4) 0.2666(4) 0.4387(3) 0.122 Uiso 1 calc R .
H11B H 0.0997(4) 0.3695(4) 0.4228(3) 0.122 Uiso 1 calc R .
H11C H 0.1513(4) 0.2892(4) 0.4800(3) 0.122 Uiso 1 calc R .
C10 C 0.2192(4) 0.2929(5) 0.3598(3) 0.107(2) Uani 1 d . .
H10A H 0.2360(4) 0.2591(5) 0.3190(3) 0.160 Uiso 1 calc R .
H10B H 0.2624(4) 0.2846(5) 0.4057(3) 0.160 Uiso 1 calc R .
H10C H 0.2108(4) 0.3649(5) 0.3485(3) 0.160 Uiso 1 calc R .
C13 C -0.0717(4) -0.3503(5) 0.3132(4) 0.113(2) Uani 1 d . .
H13A H -0.0669(4) -0.3867(5) 0.2680(4) 0.135 Uiso 1 calc R .
H13B H -0.1270(4) -0.3187(5) 0.3034(4) 0.135 Uiso 1 calc R .
C3 C 0.2262(3) 0.0728(3) 0.1631(3) 0.0672(12) Uani 1 d . .
H3A H 0.2396(3) 0.0275(3) 0.2060(3) 0.101 Uiso 1 calc R .
H3B H 0.2739(3) 0.1156(3) 0.1630(3) 0.101 Uiso 1 calc R .
H3C H 0.2121(3) 0.0330(3) 0.1174(3) 0.101 Uiso 1 calc R .
Na1 Na 0.0000 -0.13706(13) 0.2500 0.0472(5) Uani 1 d S 2
H7A H 0.1483(27) -0.1113(29) 0.2514(28) 0.057(12) Uiso 1 d . 1
H7B H 0.2377(28) -0.1262(30) 0.3072(24) 0.059(12) Uiso 1 d . 1
H7C H 0.1622(23) -0.1676(31) 0.3273(23) 0.049(11) Uiso 1 d . 1

loop_
_geom_bond_atom_site_label_1
_geom_bond_atom_site_label_2
_geom_bond_distance
_geom_bond_site_symmetry_2
_geom_bond_publ_flag
Nb1 N3 2.066(3) 2 ?
Nb1 N3 2.066(3) . ?
Nb1 N1 2.079(3) . ?
Nb1 N1 2.079(3) 2 ?
Nb1 N2 2.150(3) . ?
Nb1 N2 2.150(3) 2 ?
Nb1 Na1 3.279(2) . ?
N2 C5 1.467(5) . ?
N2 C6 1.479(5) . ?
N2 Na1 2.577(3) . ?
N3 C12 1.455(4) . ?
N3 C9 1.470(5) . ?
O1 C16 1.416(6) . ?
O1 C13 1.419(6) . ?
O1 Na1 2.365(3) . ?
N1 C1 1.467(4) . ?
N1 C2 1.472(5) . ?
C7 C6 1.526(5) . ?
C7 Na1 2.857(5) . ?
C6 C8 1.541(5) . ?
C9 C11 1.520(6) . ?
C9 C10 1.524(7) . ?
C5 C1 1.494(6) 2 ?
C1 C5 1.494(6) 2 ?
C2 C4 1.534(5) . ?
C2 C3 1.539(6) . ?
C16 C15 1.484(6) . ?
C12 C12 1.508(11) 2 ?
C15 C14 1.537(9) . ?
C14 C13 1.491(8) . ?
Na1 O1 2.365(3) 2 ?
Na1 N2 2.577(3) 2 ?
Na1 C7 2.857(5) 2 ?
